data_7116546
loop_
_publ_author_name
'Keith Searles'
'Patrick J. Carroll'
'Chun-Hsing Chen'
'Maren Pink'
'Daniel J. Mindiola'

_publ_section_title
;
 Niobium-nitrides derived from nitrogen splitting
;
_journal_name_full Chem.Commun.
_journal_page_first 3526
_journal_paper_doi 10.1039/C4cc09563D
_journal_volume 51
_journal_year 2015
_chemical_formula_sum 'C144 H132 K N2 Nb2 O4'
_chemical_formula_weight 2179.44
_space_group_IT_number 197
_symmetry_cell_setting cubic
_symmetry_Int_Tables_number 197
_symmetry_space_group_name_Hall 'I 2 2 3'
_symmetry_space_group_name_H-M 'I 2 3'
_atom_sites_solution_hydrogens geom
_atom_sites_solution_primary direct
_audit_creation_method SHELXL-97
_audit_update_record
;
2014-11-04 deposited with the CCDC.
2015-01-07 downloaded from the CCDC.
;
_cell_angle_alpha 90.00
_cell_angle_beta 90.00
_cell_angle_gamma 90.00
_cell_formula_units_Z 24
_cell_length_a 46.878(2)
_cell_length_b 46.878(2)
_cell_length_c 46.878(2)
_cell_measurement_temperature 100(1)
_cell_volume 103017(8)
_computing_data_collection 'Bruker APEX2'
_computing_data_reduction 'Bruker SAINT'
_computing_structure_refinement 'SHELXL-97 (Sheldrick, 2008)'
_computing_structure_solution 'SHELXS-97 (Sheldrick, 2008)'
_diffrn_ambient_temperature 100(1)
_diffrn_measured_fraction_theta_full 0.999
_diffrn_measured_fraction_theta_max 0.999
_diffrn_measurement_device 'CCD Area Detector'
_diffrn_measurement_device_type 'Bruker APEXII'
_diffrn_measurement_method 'phi and omega scans'
_diffrn_radiation_monochromator graphite
_diffrn_radiation_source 'sealed tube'
_diffrn_radiation_type MoK\a
_diffrn_radiation_wavelength 0.71073
_diffrn_reflns_av_R_equivalents 0.1480
_diffrn_reflns_av_sigmaI/netI 0.1580
_diffrn_reflns_limit_h_max 42
_diffrn_reflns_limit_h_min -46
_diffrn_reflns_limit_k_max 60
_diffrn_reflns_limit_k_min -27
_diffrn_reflns_limit_l_max 60
_diffrn_reflns_limit_l_min -37
_diffrn_reflns_number 186663
_diffrn_reflns_theta_full 27.52
_diffrn_reflns_theta_max 27.52
_diffrn_reflns_theta_min 1.37
_exptl_absorpt_coefficient_mu 0.196
_exptl_absorpt_correction_T_max 0.7456
_exptl_absorpt_correction_T_min 0.6914
_exptl_absorpt_correction_type multi-scan
_exptl_absorpt_process_details '(SADABS; Sheldrick, 2007)'
_exptl_crystal_density_diffrn 0.843
_exptl_crystal_density_method 'not measured'
_exptl_crystal_F_000 27432
_exptl_crystal_size_max 0.15
_exptl_crystal_size_mid 0.12
_exptl_crystal_size_min 0.10
_refine_diff_density_max 0.414
_refine_diff_density_min -0.459
_refine_diff_density_rms 0.088
_refine_ls_abs_structure_details 'Flack H D (1983), Acta Cryst. A39, 876-881'
_refine_ls_abs_structure_Flack 0.00(3)
_refine_ls_extinction_method none
_refine_ls_goodness_of_fit_ref 0.909
_refine_ls_hydrogen_treatment constr
_refine_ls_matrix_type full
_refine_ls_number_parameters 1427
_refine_ls_number_reflns 39376
_refine_ls_number_restraints 297
_refine_ls_restrained_S_all 0.907
_refine_ls_R_factor_all 0.1457
_refine_ls_R_factor_gt 0.0828
_refine_ls_shift/su_max 0.002
_refine_ls_shift/su_mean 0.000
_refine_ls_structure_factor_coef Fsqd
_refine_ls_weighting_details 'calc w=1/[\s^2^(Fo^2^)+(0.1183P)^2^+0.0000P] where P=(Fo^2^+2Fc^2^)/3'
_refine_ls_weighting_scheme calc
_refine_ls_wR_factor_gt 0.1894
_refine_ls_wR_factor_ref 0.2154
_reflns_number_gt 19758
_reflns_number_total 39376
_reflns_threshold_expression >2sigma(I)
_cod_data_source_file c4cc09563d2.cif
_cod_data_source_block shelxl
_cod_original_cell_volume 103016(8)
_cod_original_sg_symbol_H-M 'I 23'
_cod_database_code 7116546

loop_
_symmetry_equiv_pos_as_xyz
'x, y, z'
'y, z, x'
'z, x, y'
'x, -y, -z'
'y, -z, -x'
'z, -x, -y'
'-y, z, -x'
'-z, x, -y'
'-z, -x, y'
'-x, -y, z'
'-y, -z, x'
'-x, y, -z'
'x+1/2, y+1/2, z+1/2'
'y+1/2, z+1/2, x+1/2'
'z+1/2, x+1/2, y+1/2'
'x+1/2, -y+1/2, -z+1/2'
'y+1/2, -z+1/2, -x+1/2'
'z+1/2, -x+1/2, -y+1/2'
'-y+1/2, z+1/2, -x+1/2'
'-z+1/2, x+1/2, -y+1/2'
'-z+1/2, -x+1/2, y+1/2'
'-x+1/2, -y+1/2, z+1/2'
'-y+1/2, -z+1/2, x+1/2'
'-x+1/2, y+1/2, -z+1/2'

loop_
_atom_site_label
_atom_site_type_symbol
_atom_site_fract_x
_atom_site_fract_y
_atom_site_fract_z
_atom_site_U_iso_or_equiv
_atom_site_adp_type
_atom_site_occupancy
_atom_site_symmetry_multiplicity
_atom_site_calc_flag
_atom_site_refinement_flags
_atom_site_disorder_assembly
_atom_site_disorder_group
Nb1 Nb 0.579005(11) 0.199775(12) 0.837627(12) 0.03783(14) Uani 1 1 d . . .
Nb2 Nb 0.608669(11) 0.207326(12) 0.786827(11) 0.03843(14) Uani 1 1 d . . .
K1 K 0.51338(3) 0.20358(3) 0.79441(3) 0.0466(3) Uani 1 1 d . . .
O1 O 0.53993(7) 0.21613(8) 0.84181(8) 0.0337(9) Uani 1 1 d . . .
O2 O 0.58483(7) 0.17341(7) 0.86922(7) 0.0298(8) Uani 1 1 d . . .
O3 O 0.59419(8) 0.22653(9) 0.75278(8) 0.0403(10) Uani 1 1 d . . .
O4 O 0.64539(7) 0.18849(8) 0.78217(8) 0.0331(9) Uani 1 1 d . . .
N1 N 0.57976(9) 0.18307(9) 0.80046(8) 0.0256(9) Uani 1 1 d . . .
N2 N 0.60652(9) 0.22543(9) 0.82278(9) 0.0297(10) Uani 1 1 d . . .
C1 C 0.53116(11) 0.23138(13) 0.86552(12) 0.0342(14) Uani 1 1 d . . .
C2 C 0.53488(11) 0.26080(13) 0.86690(12) 0.0349(14) Uani 1 1 d . . .
C3 C 0.52692(12) 0.27469(13) 0.89160(13) 0.0391(14) Uani 1 1 d . . .
H3 H 0.5302 0.2942 0.8929 0.052 Uiso 1 1 calc R . .
C4 C 0.51417(12) 0.26085(14) 0.91482(12) 0.0403(15) Uani 1 1 d . . .
C5 C 0.50970(12) 0.23158(13) 0.91188(12) 0.0368(14) Uani 1 1 d . . .
H5 H 0.5011 0.2219 0.9269 0.049 Uiso 1 1 calc R . .
C6 C 0.51725(10) 0.21598(12) 0.88787(11) 0.0302(13) Uani 1 1 d . . .
C7 C 0.54586(11) 0.27489(12) 0.84031(12) 0.0353(13) Uani 1 1 d . . .
H7 H 0.5641 0.2660 0.8354 0.047 Uiso 1 1 calc R . .
C8 C 0.52543(12) 0.27023(13) 0.81536(13) 0.0372(14) Uani 1 1 d . . .
C9 C 0.53502(12) 0.26853(14) 0.78791(14) 0.0428(15) Uani 1 1 d . . .
H9 H 0.5546 0.2695 0.7846 0.057 Uiso 1 1 calc R . .
C10 C 0.51673(16) 0.26536(15) 0.76460(14) 0.0537(19) Uani 1 1 d . . .
H10 H 0.5239 0.2647 0.7461 0.071 Uiso 1 1 calc R . .
C11 C 0.48697(14) 0.26319(15) 0.76961(16) 0.0566(19) Uani 1 1 d . . .
H11 H 0.4743 0.2613 0.7545 0.075 Uiso 1 1 calc R . .
C12 C 0.47710(13) 0.26391(15) 0.79729(15) 0.0514(17) Uani 1 1 d . . .
H12 H 0.4577 0.2618 0.8010 0.068 Uiso 1 1 calc R . .
C13 C 0.49611(12) 0.26771(13) 0.81957(14) 0.0398(15) Uani 1 1 d . . .
H13 H 0.4890 0.2686 0.8381 0.053 Uiso 1 1 calc R . .
C14 C 0.55088(13) 0.30689(13) 0.84392(13) 0.0417(15) Uani 1 1 d . . .
C15 C 0.57752(16) 0.31690(17) 0.8517(2) 0.085(3) Uani 1 1 d . . .
H15 H 0.5925 0.3040 0.8535 0.113 Uiso 1 1 calc R . .
C16 C 0.58273(18) 0.34515(19) 0.8570(3) 0.131(5) Uani 1 1 d . . .
H16 H 0.6006 0.3509 0.8633 0.174 Uiso 1 1 calc R . .
C17 C 0.56143(17) 0.36502(18) 0.8528(2) 0.096(3) Uani 1 1 d . . .
H17 H 0.5651 0.3844 0.8552 0.128 Uiso 1 1 calc R . .
C18 C 0.53510(18) 0.35598(15) 0.84521(19) 0.071(2) Uani 1 1 d . . .
H18 H 0.5204 0.3691 0.8429 0.094 Uiso 1 1 calc R . .
C19 C 0.52994(16) 0.32696(15) 0.84087(17) 0.061(2) Uani 1 1 d . . .
H19 H 0.5117 0.3211 0.8357 0.081 Uiso 1 1 calc R . .
C20 C 0.50633(14) 0.27775(15) 0.94102(12) 0.0470(17) Uani 1 1 d . . .
C21 C 0.48748(19) 0.30374(19) 0.93325(15) 0.078(3) Uani 1 1 d . . .
H21A H 0.4982 0.3167 0.9216 0.117 Uiso 1 1 calc R . .
H21B H 0.4816 0.3133 0.9504 0.117 Uiso 1 1 calc R . .
H21C H 0.4709 0.2973 0.9230 0.117 Uiso 1 1 calc R . .
C22 C 0.53347(15) 0.28749(17) 0.95491(14) 0.060(2) Uani 1 1 d . . .
H22a H 0.5439 0.2712 0.9616 0.090 Uiso 1 1 calc R . .
H22b H 0.5290 0.2997 0.9707 0.090 Uiso 1 1 calc R . .
H22c H 0.5448 0.2977 0.9413 0.090 Uiso 1 1 calc R . .
C23 C 0.48870(14) 0.25988(16) 0.96283(13) 0.0531(18) Uani 1 1 d . . .
H23a H 0.4720 0.2524 0.9536 0.080 Uiso 1 1 calc R . .
H23b H 0.4831 0.2718 0.9785 0.080 Uiso 1 1 calc R . .
H23c H 0.5002 0.2444 0.9698 0.080 Uiso 1 1 calc R . .
C24 C 0.51006(11) 0.18474(12) 0.88273(12) 0.0335(13) Uani 1 1 d . . .
H24 H 0.5276 0.1759 0.8755 0.045 Uiso 1 1 calc R . .
C25 C 0.50139(13) 0.16762(14) 0.90853(13) 0.0435(16) Uani 1 1 d . . .
C26 C 0.51975(16) 0.14826(15) 0.92007(16) 0.0587(19) Uani 1 1 d . . .
H26 H 0.5375 0.1457 0.9115 0.078 Uiso 1 1 calc R . .
C27 C 0.5132(2) 0.13220(18) 0.94404(18) 0.074(2) Uani 1 1 d . . .
H27 H 0.5262 0.1193 0.9517 0.098 Uiso 1 1 calc R . .
C28 C 0.4871(2) 0.1359(2) 0.95588(17) 0.081(3) Uani 1 1 d . . .
H28 H 0.4822 0.1254 0.9719 0.107 Uiso 1 1 calc R . .
C29 C 0.4679(2) 0.15470(18) 0.94494(18) 0.076(3) Uani 1 1 d . . .
H29 H 0.4502 0.1569 0.9537 0.101 Uiso 1 1 calc R . .
C30 C 0.47432(17) 0.17035(16) 0.92120(15) 0.061(2) Uani 1 1 d . . .
H30 H 0.4609 0.1827 0.9135 0.082 Uiso 1 1 calc R . .
C31 C 0.48800(12) 0.18190(13) 0.85896(12) 0.0378(14) Uani 1 1 d . . .
C32 C 0.48743(14) 0.15811(14) 0.84125(14) 0.0503(17) Uani 1 1 d . . .
H32 H 0.5013 0.1441 0.8436 0.067 Uiso 1 1 calc R . .
C33 C 0.46761(16) 0.15465(16) 0.82079(15) 0.0580(19) Uani 1 1 d . . .
H33 H 0.4675 0.1382 0.8097 0.077 Uiso 1 1 calc R . .
C34 C 0.44700(15) 0.17611(18) 0.81629(15) 0.063(2) Uani 1 1 d . . .
H34 H 0.4340 0.1745 0.8013 0.084 Uiso 1 1 calc R . .
C35 C 0.44615(12) 0.19935(15) 0.83408(13) 0.0447(15) Uani 1 1 d . . .
H35 H 0.4316 0.2127 0.8320 0.060 Uiso 1 1 calc R . .
C36 C 0.46642(12) 0.20316(14) 0.85489(12) 0.0412(15) Uani 1 1 d . . .
H36 H 0.4661 0.2194 0.8663 0.055 Uiso 1 1 calc R . .
C37 C 0.59258(12) 0.15484(12) 0.88934(12) 0.0343(13) Uani 1 1 d . . .
C38 C 0.59444(11) 0.16402(13) 0.91813(11) 0.0324(13) Uani 1 1 d . . .
C39 C 0.60232(13) 0.14440(15) 0.93841(13) 0.0462(16) Uani 1 1 d . . .
H39 H 0.6035 0.1504 0.9573 0.061 Uiso 1 1 calc R . .
C40 C 0.60853(17) 0.11642(16) 0.93240(15) 0.0595(19) Uani 1 1 d . A .
C41 C 0.60606(15) 0.10807(15) 0.90461(15) 0.0555(18) Uani 1 1 d . . .
H41 H 0.6100 0.0892 0.8999 0.074 Uiso 1 1 calc R . .
C42 C 0.59769(12) 0.12708(14) 0.88259(13) 0.0413(15) Uani 1 1 d . C .
C43 C 0.58761(12) 0.19514(13) 0.92506(11) 0.0356(14) Uani 1 1 d . . .
H43 H 0.5702 0.1995 0.9144 0.047 Uiso 1 1 calc R . .
C44 C 0.60986(13) 0.21636(13) 0.91445(11) 0.0367(14) Uani 1 1 d . . .
C45 C 0.63786(13) 0.20846(14) 0.91094(12) 0.0415(15) Uani 1 1 d . . .
H45 H 0.6431 0.1896 0.9143 0.055 Uiso 1 1 calc R . .
C46 C 0.65864(15) 0.22802(15) 0.90240(13) 0.0496(17) Uani 1 1 d . . .
H46 H 0.6775 0.2224 0.9001 0.066 Uiso 1 1 calc R . .
C47 C 0.65022(16) 0.25650(16) 0.89729(13) 0.0533(19) Uani 1 1 d . . .
H47 H 0.6633 0.2700 0.8909 0.071 Uiso 1 1 calc R . .
C48 C 0.62293(18) 0.26373(14) 0.90176(15) 0.0571(19) Uani 1 1 d . . .
H48 H 0.6176 0.2826 0.8990 0.076 Uiso 1 1 calc R . .
C49 C 0.60234(15) 0.24436(15) 0.91031(13) 0.0482(17) Uani 1 1 d . . .
H49 H 0.5836 0.2503 0.9132 0.064 Uiso 1 1 calc R . .
C50 C 0.58018(12) 0.19989(13) 0.95589(11) 0.0382(14) Uani 1 1 d . . .
C51 C 0.55295(13) 0.19651(17) 0.96604(13) 0.0557(19) Uani 1 1 d . . .
H51 H 0.5387 0.1910 0.9534 0.074 Uiso 1 1 calc R . .
C52 C 0.54602(12) 0.20083(18) 0.99345(14) 0.059(2) Uani 1 1 d . . .
H52 H 0.5269 0.2006 0.9989 0.079 Uiso 1 1 calc R . .
C53 C 0.56646(15) 0.20559(17) 1.01329(14) 0.0585(19) Uani 1 1 d . . .
H53 H 0.5616 0.2068 1.0325 0.078 Uiso 1 1 calc R . .
C54 C 0.59357(15) 0.20859(18) 1.00508(13) 0.063(2) Uani 1 1 d . . .
H54 H 0.6075 0.2128 1.0186 0.084 Uiso 1 1 calc R . .
C55 C 0.60123(14) 0.20542(18) 0.97655(13) 0.061(2) Uani 1 1 d . . .
H55 H 0.6203 0.2070 0.9712 0.081 Uiso 1 1 calc R . .
C56 C 0.6161(2) 0.09580(17) 0.95533(15) 0.101(3) Uani 1 1 d GDU . .
C57 C 0.5901(3) 0.0953(4) 0.9754(3) 0.151(7) Uani 0.55 1 d PGU A 1
H57a H 0.5932 0.0817 0.9903 0.226 Uiso 0.55 1 calc PR A 1
H57b H 0.5734 0.0900 0.9648 0.226 Uiso 0.55 1 calc PR A 1
H57c H 0.5874 0.1139 0.9835 0.226 Uiso 0.55 1 calc PR A 1
C58 C 0.6420(3) 0.1080(3) 0.9714(4) 0.112(5) Uani 0.55 1 d PGU A 1
H58a H 0.6477 0.0949 0.9861 0.168 Uiso 0.55 1 calc PR A 1
H58b H 0.6370 0.1259 0.9798 0.168 Uiso 0.55 1 calc PR A 1
H58c H 0.6575 0.1106 0.9582 0.168 Uiso 0.55 1 calc PR A 1
C59 C 0.6227(5) 0.0653(2) 0.9452(3) 0.146(8) Uani 0.55 1 d PGU A 1
H59a H 0.6270 0.0535 0.9614 0.219 Uiso 0.55 1 calc PR A 1
H59b H 0.6389 0.0657 0.9326 0.219 Uiso 0.55 1 calc PR A 1
H59c H 0.6065 0.0577 0.9353 0.219 Uiso 0.55 1 calc PR A 1
C57' C 0.5949(5) 0.0709(4) 0.9506(5) 0.129(8) Uani 0.45 1 d PGDU A 2
H57a' H 0.5983 0.0563 0.9646 0.194 Uiso 0.45 1 calc PR A 2
H57b' H 0.5975 0.0631 0.9319 0.194 Uiso 0.45 1 calc PR A 2
H57c' H 0.5757 0.0778 0.9525 0.194 Uiso 0.45 1 calc PR A 2
C58' C 0.6464(3) 0.0855(5) 0.9493(4) 0.125(7) Uani 0.45 1 d PGDU A 2
H58a' H 0.6520 0.0718 0.9635 0.187 Uiso 0.45 1 calc PR A 2
H58b' H 0.6593 0.1014 0.9498 0.187 Uiso 0.45 1 calc PR A 2
H58c' H 0.6471 0.0768 0.9308 0.187 Uiso 0.45 1 calc PR A 2
C59' C 0.6133(5) 0.1072(4) 0.9855(3) 0.124(8) Uani 0.45 1 d PGDU A 2
H59a' H 0.6187 0.0926 0.9988 0.186 Uiso 0.45 1 calc PR A 2
H59b' H 0.5940 0.1129 0.9889 0.186 Uiso 0.45 1 calc PR A 2
H59c' H 0.6257 0.1234 0.9878 0.186 Uiso 0.45 1 calc PR A 2
C60 C 0.59458(13) 0.11703(14) 0.85202(12) 0.0429(15) Uani 1 1 d . . .
H60 H 0.5982 0.1337 0.8399 0.057 Uiso 0.50 1 calc PR B 1
H60' H 0.5992 0.1337 0.8403 0.057 Uiso 0.50 1 calc PR B 2
C61 C 0.5623(4) 0.1067(5) 0.8452(5) 0.066(5) Uani 0.50 1 d PGU C 1
C62 C 0.5443(5) 0.0998(6) 0.8679(4) 0.067(4) Uani 0.50 1 d PGU C 1
H62 H 0.5503 0.1029 0.8866 0.089 Uiso 0.50 1 calc PR C 1
C63 C 0.5174(5) 0.0884(5) 0.8627(3) 0.076(5) Uani 0.50 1 d PGU C 1
H63 H 0.5054 0.0838 0.8778 0.101 Uiso 0.50 1 calc PR C 1
C64 C 0.5084(3) 0.0838(4) 0.8347(3) 0.074(5) Uani 0.50 1 d PGU C 1
H64 H 0.4904 0.0761 0.8312 0.098 Uiso 0.50 1 calc PR C 1
C65 C 0.5263(3) 0.0906(3) 0.8120(3) 0.065(4) Uani 0.50 1 d PGU C 1
H65 H 0.5203 0.0876 0.7933 0.086 Uiso 0.50 1 calc PR C 1
C66 C 0.5533(3) 0.1021(4) 0.8172(5) 0.055(4) Uani 0.50 1 d PGU C 1
H66 H 0.5652 0.1066 0.8021 0.073 Uiso 0.50 1 calc PR C 1
C61' C 0.5663(4) 0.1080(5) 0.8425(5) 0.054(4) Uani 0.50 1 d PGU C 2
C62' C 0.5459(5) 0.0962(5) 0.8608(3) 0.063(4) Uani 0.50 1 d PGU C 2
H62' H 0.5495 0.0954 0.8803 0.083 Uiso 0.50 1 calc PR C 2
C63' C 0.5203(4) 0.0857(4) 0.8499(3) 0.070(4) Uani 0.50 1 d PGU C 2
H63' H 0.5068 0.0779 0.8621 0.093 Uiso 0.50 1 calc PR C 2
C64' C 0.5150(3) 0.0870(4) 0.8206(3) 0.074(5) Uani 0.50 1 d PGU C 2
H64' H 0.4980 0.0800 0.8133 0.099 Uiso 0.50 1 calc PR C 2
C65' C 0.5353(3) 0.0987(3) 0.8023(3) 0.068(4) Uani 0.50 1 d PGU C 2
H65' H 0.5318 0.0995 0.7828 0.091 Uiso 0.50 1 calc PR C 2
C66' C 0.5610(3) 0.1092(4) 0.8132(5) 0.060(4) Uani 0.50 1 d PGU C 2
H66' H 0.5745 0.1170 0.8010 0.079 Uiso 0.50 1 calc PR C 2
C67 C 0.61641(14) 0.09433(14) 0.84324(13) 0.0458(16) Uani 1 1 d . C .
C68 C 0.61053(15) 0.06514(15) 0.84651(16) 0.0590(19) Uani 1 1 d . . .
H68 H 0.5927 0.0592 0.8529 0.078 Uiso 1 1 calc R C .
C69 C 0.63169(17) 0.04514(15) 0.84013(17) 0.064(2) Uani 1 1 d . C .
H69 H 0.6282 0.0258 0.8430 0.085 Uiso 1 1 calc R . .
C70 C 0.65703(18) 0.05366(17) 0.8298(2) 0.078(3) Uani 1 1 d . . .
H70 H 0.6715 0.0405 0.8265 0.104 Uiso 1 1 calc R C .
C71 C 0.66137(18) 0.08285(17) 0.82410(17) 0.070(2) Uani 1 1 d . C .
H71 H 0.6779 0.0890 0.8150 0.093 Uiso 1 1 calc R . .
C72 C 0.64099(18) 0.10191(16) 0.83213(17) 0.066(2) Uani 1 1 d . . .
H72 H 0.6446 0.1213 0.8296 0.088 Uiso 1 1 calc R C .
C73 C 0.58109(12) 0.24269(14) 0.73275(12) 0.0403(15) Uani 1 1 d . . .
C74 C 0.56407(14) 0.22923(14) 0.71229(13) 0.0456(15) Uani 1 1 d . . .
C75 C 0.55093(14) 0.24689(16) 0.69113(15) 0.0565(19) Uani 1 1 d . . .
H75 H 0.5397 0.2385 0.6770 0.075 Uiso 1 1 calc R . .
C76 C 0.55456(16) 0.27643(18) 0.69122(17) 0.068(2) Uani 1 1 d . . .
C77 C 0.57165(14) 0.28851(15) 0.71145(14) 0.0517(17) Uani 1 1 d . . .
H77 H 0.5739 0.3082 0.7116 0.069 Uiso 1 1 calc R . .
C78 C 0.58566(12) 0.27229(14) 0.73165(14) 0.0437(15) Uani 1 1 d . . .
C79 C 0.55992(12) 0.19802(13) 0.71227(13) 0.0418(15) Uani 1 1 d . . .
H79 H 0.5750 0.1902 0.7245 0.056 Uiso 1 1 calc R . .
C80 C 0.53177(13) 0.18804(14) 0.72528(13) 0.0420(16) Uani 1 1 d . . .
C81 C 0.53212(15) 0.16296(15) 0.74223(14) 0.0509(17) Uani 1 1 d . . .
H81 H 0.5492 0.1536 0.7459 0.068 Uiso 1 1 calc R . .
C82 C 0.50627(18) 0.15245(16) 0.75335(17) 0.064(2) Uani 1 1 d . . .
H82 H 0.5063 0.1368 0.7655 0.085 Uiso 1 1 calc R . .
C83 C 0.48106(15) 0.1655(2) 0.74617(17) 0.063(2) Uani 1 1 d . . .
H83 H 0.4639 0.1573 0.7519 0.083 Uiso 1 1 calc R . .
C84 C 0.48054(15) 0.18955(19) 0.73126(17) 0.062(2) Uani 1 1 d . . .
H84 H 0.4633 0.1989 0.7280 0.083 Uiso 1 1 calc R . .
C85 C 0.50624(13) 0.20098(16) 0.72033(14) 0.0509(17) Uani 1 1 d . . .
H85 H 0.5057 0.2176 0.7096 0.068 Uiso 1 1 calc R . .
C86 C 0.56445(14) 0.18453(16) 0.68233(14) 0.0527(18) Uani 1 1 d . . .
C87 C 0.58973(13) 0.19081(15) 0.66875(15) 0.0535(18) Uani 1 1 d . . .
H87 H 0.6030 0.2029 0.6772 0.071 Uiso 1 1 calc R . .
C88 C 0.59494(18) 0.1790(2) 0.64260(19) 0.077(2) Uani 1 1 d . . .
H88 H 0.6116 0.1840 0.6330 0.103 Uiso 1 1 calc R . .
C89 C 0.57724(19) 0.1607(3) 0.6305(2) 0.121(5) Uani 1 1 d . . .
H89 H 0.5813 0.1531 0.6126 0.161 Uiso 1 1 calc R . .
C90 C 0.5525(2) 0.1531(3) 0.6448(2) 0.139(5) Uani 1 1 d . . .
H90 H 0.5402 0.1396 0.6370 0.185 Uiso 1 1 calc R . .
C91 C 0.54612(17) 0.1656(2) 0.67061(17) 0.087(3) Uani 1 1 d . . .
H91 H 0.5292 0.1610 0.6800 0.116 Uiso 1 1 calc R . .
C92 C 0.53857(19) 0.29319(16) 0.66804(15) 0.113(3) Uani 1 1 d GU . .
C93 C 0.5063(2) 0.2875(3) 0.6708(3) 0.253(8) Uani 1 1 d GU . .
H93a H 0.5027 0.2674 0.6687 0.380 Uiso 1 1 calc R . .
H93b H 0.4963 0.2978 0.6562 0.380 Uiso 1 1 calc R . .
H93c H 0.4999 0.2937 0.6892 0.380 Uiso 1 1 calc R . .
C94 C 0.5490(3) 0.2832(2) 0.63852(18) 0.182(6) Uani 1 1 d GU . .
H94a H 0.5691 0.2867 0.6368 0.274 Uiso 1 1 calc R . .
H94b H 0.5389 0.2935 0.6239 0.274 Uiso 1 1 calc R . .
H94c H 0.5454 0.2631 0.6365 0.274 Uiso 1 1 calc R . .
C95 C 0.5443(3) 0.32536(17) 0.6714(3) 0.273(10) Uani 1 1 d GU . .
H95a H 0.5644 0.3289 0.6696 0.409 Uiso 1 1 calc R . .
H95b H 0.5379 0.3316 0.6898 0.409 Uiso 1 1 calc R . .
H95c H 0.5343 0.3356 0.6568 0.409 Uiso 1 1 calc R . .
C96 C 0.60774(14) 0.28482(13) 0.75184(13) 0.0448(15) Uani 1 1 d . . .
H96 H 0.6035 0.2772 0.7708 0.060 Uiso 1 1 calc R . .
C97 C 0.63667(12) 0.27321(12) 0.74343(12) 0.0330(13) Uani 1 1 d . . .
C98 C 0.65449(13) 0.26121(12) 0.76391(13) 0.0390(15) Uani 1 1 d . . .
H98 H 0.6485 0.2613 0.7828 0.052 Uiso 1 1 calc R . .
C99 C 0.68060(13) 0.24920(12) 0.75747(14) 0.0402(15) Uani 1 1 d . . .
H99 H 0.6919 0.2411 0.7716 0.053 Uiso 1 1 calc R . .
C100 C 0.68927(13) 0.24960(13) 0.72952(14) 0.0428(16) Uani 1 1 d . . .
H100 H 0.7068 0.2416 0.7247 0.057 Uiso 1 1 calc R . .
C101 C 0.67262(15) 0.26152(14) 0.70854(14) 0.0504(17) Uani 1 1 d . . .
H101 H 0.6789 0.2622 0.6897 0.067 Uiso 1 1 calc R . .
C102 C 0.64584(13) 0.27272(13) 0.71634(13) 0.0417(15) Uani 1 1 d . . .
H102 H 0.6341 0.2801 0.7022 0.055 Uiso 1 1 calc R . .
C103 C 0.60699(16) 0.31745(15) 0.75449(15) 0.0530(17) Uani 1 1 d . . .
C104 C 0.62470(16) 0.33523(17) 0.73878(18) 0.066(2) Uani 1 1 d . . .
H104 H 0.6376 0.3274 0.7259 0.087 Uiso 1 1 calc R . .
C105 C 0.6232(2) 0.36405(19) 0.7421(2) 0.084(3) Uani 1 1 d . . .
H105 H 0.6356 0.3754 0.7315 0.112 Uiso 1 1 calc R . .
C106 C 0.6054(2) 0.37641(19) 0.7594(2) 0.095(3) Uani 1 1 d . . .
H106 H 0.6047 0.3962 0.7610 0.126 Uiso 1 1 calc R . .
C107 C 0.5876(3) 0.35915(18) 0.7753(3) 0.128(5) Uani 1 1 d . . .
H107 H 0.5749 0.3672 0.7883 0.170 Uiso 1 1 calc R . .
C108 C 0.5886(2) 0.3301(2) 0.7720(2) 0.100(3) Uani 1 1 d . . .
H108 H 0.5761 0.3189 0.7825 0.133 Uiso 1 1 calc R . .
C109 C 0.66548(11) 0.16891(11) 0.77986(11) 0.0301(13) Uani 1 1 d . . .
C110 C 0.66694(13) 0.15121(12) 0.75524(13) 0.0375(14) Uani 1 1 d . . .
C111 C 0.69016(12) 0.13259(11) 0.75264(12) 0.0303(13) Uani 1 1 d . . .
H111 H 0.6917 0.1218 0.7361 0.040 Uiso 1 1 calc R . .
C112 C 0.71080(13) 0.12943(12) 0.77330(13) 0.0383(14) Uani 1 1 d . . .
C113 C 0.70807(11) 0.14574(11) 0.79752(13) 0.0327(13) Uani 1 1 d . . .
H113 H 0.7215 0.1435 0.8119 0.043 Uiso 1 1 calc R . .
C114 C 0.68615(11) 0.16553(11) 0.80159(13) 0.0347(14) Uani 1 1 d . . .
C115 C 0.64395(12) 0.15203(12) 0.73298(12) 0.0343(13) Uani 1 1 d . . .
H115 H 0.6319 0.1684 0.7380 0.046 Uiso 1 1 calc R . .
C116 C 0.65583(11) 0.15873(13) 0.70394(13) 0.0374(14) Uani 1 1 d . . .
C117 C 0.65999(12) 0.18705(13) 0.69666(14) 0.0420(15) Uani 1 1 d . . .
H117 H 0.6550 0.2014 0.7094 0.056 Uiso 1 1 calc R . .
C118 C 0.67159(14) 0.19416(15) 0.67032(17) 0.0572(19) Uani 1 1 d . . .
H118 H 0.6748 0.2132 0.6658 0.076 Uiso 1 1 calc R . .
C119 C 0.67850(13) 0.17307(16) 0.65057(15) 0.0529(19) Uani 1 1 d . . .
H119 H 0.6860 0.1778 0.6328 0.070 Uiso 1 1 calc R . .
C120 C 0.67400(13) 0.14527(15) 0.65788(13) 0.0473(16) Uani 1 1 d . . .
H120 H 0.6789 0.1311 0.6449 0.063 Uiso 1 1 calc R . .
C121 C 0.66259(13) 0.13754(14) 0.68354(13) 0.0447(15) Uani 1 1 d . . .
H121 H 0.6593 0.1184 0.6876 0.059 Uiso 1 1 calc R . .
C122 C 0.62391(12) 0.12588(11) 0.73341(13) 0.0356(14) Uani 1 1 d . . .
C123 C 0.60349(11) 0.12170(13) 0.71364(13) 0.0376(14) Uani 1 1 d . . .
H123 H 0.6014 0.1351 0.6991 0.050 Uiso 1 1 calc R . .
C124 C 0.58569(13) 0.09861(14) 0.71401(15) 0.0477(16) Uani 1 1 d . . .
H124 H 0.5720 0.0964 0.6998 0.063 Uiso 1 1 calc R . .
C125 C 0.58808(13) 0.07888(15) 0.73522(15) 0.0491(17) Uani 1 1 d . . .
H125 H 0.5759 0.0632 0.7355 0.065 Uiso 1 1 calc R . .
C126 C 0.60851(14) 0.08194(14) 0.75629(14) 0.0486(16) Uani 1 1 d . . .
H126 H 0.6101 0.0685 0.7708 0.065 Uiso 1 1 calc R . .
C127 C 0.62680(14) 0.10560(15) 0.75554(15) 0.0521(18) Uani 1 1 d . . .
H127 H 0.6407 0.1079 0.7695 0.069 Uiso 1 1 calc R . .
C128 C 0.73698(12) 0.10936(12) 0.76983(13) 0.0386(14) Uani 1 1 d . . .
C129 C 0.76408(14) 0.12677(14) 0.7714(2) 0.067(2) Uani 1 1 d . . .
H129a H 0.7645 0.1371 0.7891 0.101 Uiso 1 1 calc R . .
H129b H 0.7646 0.1400 0.7558 0.101 Uiso 1 1 calc R . .
H129c H 0.7803 0.1143 0.7704 0.101 Uiso 1 1 calc R . .
C130 C 0.73701(14) 0.09401(14) 0.74121(15) 0.0535(18) Uani 1 1 d . . .
H130a H 0.7520 0.0801 0.7410 0.080 Uiso 1 1 calc R . .
H130b H 0.7401 0.1076 0.7262 0.080 Uiso 1 1 calc R . .
H130c H 0.7190 0.0847 0.7384 0.080 Uiso 1 1 calc R . .
C131 C 0.73713(15) 0.08706(14) 0.79337(14) 0.0510(17) Uani 1 1 d . . .
H131a H 0.7200 0.0759 0.7923 0.077 Uiso 1 1 calc R . .
H131b H 0.7381 0.0964 0.8116 0.077 Uiso 1 1 calc R . .
H131c H 0.7534 0.0748 0.7911 0.077 Uiso 1 1 calc R . .
C132 C 0.68461(12) 0.18437(11) 0.82725(12) 0.0315(13) Uani 1 1 d . . .
H132 H 0.6645 0.1895 0.8295 0.042 Uiso 1 1 calc R . .
C133 C 0.70073(12) 0.21251(12) 0.82255(11) 0.0341(13) Uani 1 1 d . . .
C134 C 0.72630(11) 0.21379(12) 0.80877(11) 0.0309(12) Uani 1 1 d . . .
H134 H 0.7343 0.1970 0.8018 0.041 Uiso 1 1 calc R . .
C135 C 0.74062(13) 0.23906(13) 0.80487(12) 0.0410(15) Uani 1 1 d . . .
H135 H 0.7581 0.2393 0.7954 0.055 Uiso 1 1 calc R . .
C136 C 0.72889(14) 0.26430(12) 0.81517(12) 0.0370(14) Uani 1 1 d . . .
H136 H 0.7384 0.2815 0.8124 0.049 Uiso 1 1 calc R . .
C137 C 0.70376(14) 0.26374(12) 0.82910(12) 0.0394(14) Uani 1 1 d . . .
H137 H 0.6963 0.2805 0.8366 0.052 Uiso 1 1 calc R . .
C138 C 0.68876(13) 0.23838(12) 0.83243(11) 0.0348(13) Uani 1 1 d . . .
H138 H 0.6709 0.2384 0.8411 0.046 Uiso 1 1 calc R . .
C139 C 0.69341(13) 0.17020(12) 0.85501(12) 0.0377(14) Uani 1 1 d . . .
C140 C 0.72142(17) 0.16937(19) 0.86424(15) 0.072(2) Uani 1 1 d . . .
H140 H 0.7355 0.1779 0.8532 0.095 Uiso 1 1 calc R . .
C141 C 0.7292(2) 0.1555(3) 0.8906(2) 0.117(4) Uani 1 1 d . . .
H141 H 0.7478 0.1560 0.8976 0.155 Uiso 1 1 calc R . .
C142 C 0.7072(3) 0.1411(3) 0.9049(2) 0.126(5) Uani 1 1 d . . .
H142 H 0.7115 0.1312 0.9215 0.167 Uiso 1 1 calc R . .
C143 C 0.6804(2) 0.14120(19) 0.89588(19) 0.082(3) Uani 1 1 d . . .
H143 H 0.6666 0.1311 0.9059 0.109 Uiso 1 1 calc R . .
C144 C 0.67292(16) 0.15604(15) 0.87192(15) 0.0552(18) Uani 1 1 d . . .
H144 H 0.6538 0.1568 0.8666 0.073 Uiso 1 1 calc R . .

loop_
_atom_site_aniso_label
_atom_site_aniso_U_11
_atom_site_aniso_U_22
_atom_site_aniso_U_33
_atom_site_aniso_U_23
_atom_site_aniso_U_13
_atom_site_aniso_U_12
Nb1 0.0323(3) 0.0445(3) 0.0366(3) -0.0028(3) 0.0020(2) -0.0024(2)
Nb2 0.0349(3) 0.0447(3) 0.0357(3) -0.0045(3) 0.0014(2) -0.0038(3)
K1 0.0478(8) 0.0508(8) 0.0412(8) -0.0099(7) -0.0122(6) -0.0051(7)
O1 0.0209(18) 0.039(2) 0.041(2) 0.0040(19) 0.0032(17) -0.0060(16)
O2 0.031(2) 0.031(2) 0.028(2) 0.0022(16) -0.0061(16) -0.0025(17)
O3 0.034(2) 0.055(3) 0.032(2) 0.010(2) -0.0069(18) -0.006(2)
O4 0.027(2) 0.036(2) 0.036(2) -0.0022(17) 0.0153(17) 0.0038(17)
N1 0.022(2) 0.037(2) 0.018(2) -0.0073(19) 0.0011(18) -0.0084(19)
N2 0.030(2) 0.035(3) 0.024(2) -0.0123(19) 0.006(2) -0.008(2)
C1 0.022(3) 0.054(4) 0.027(3) -0.008(3) 0.001(2) 0.005(3)
C2 0.026(3) 0.043(4) 0.036(3) -0.004(3) -0.007(3) 0.009(3)
C3 0.028(3) 0.046(4) 0.043(4) -0.007(3) -0.005(3) -0.006(3)
C4 0.037(3) 0.061(4) 0.023(3) -0.004(3) -0.005(3) -0.009(3)
C5 0.034(3) 0.048(4) 0.029(3) -0.002(3) -0.008(3) 0.002(3)
C6 0.016(3) 0.042(3) 0.032(3) -0.004(3) -0.009(2) -0.010(2)
C7 0.025(3) 0.045(3) 0.036(3) -0.012(3) 0.005(3) 0.000(3)
C8 0.024(3) 0.041(4) 0.046(4) -0.003(3) 0.005(3) 0.002(3)
C9 0.022(3) 0.057(4) 0.050(4) -0.001(3) -0.001(3) 0.004(3)
C10 0.072(5) 0.059(4) 0.030(3) 0.002(3) -0.010(3) 0.023(4)
C11 0.038(4) 0.066(5) 0.065(5) -0.013(4) -0.021(4) 0.010(3)
C12 0.028(3) 0.067(5) 0.059(5) -0.001(4) -0.002(3) 0.007(3)
C13 0.030(3) 0.042(4) 0.047(4) 0.006(3) 0.003(3) 0.002(3)
C14 0.036(3) 0.042(4) 0.047(4) -0.003(3) 0.007(3) 0.008(3)
C15 0.040(4) 0.062(5) 0.153(9) -0.041(5) -0.013(5) 0.000(4)
C16 0.035(5) 0.062(6) 0.295(16) -0.067(8) -0.013(7) -0.004(4)
C17 0.045(5) 0.051(5) 0.192(11) -0.032(6) 0.027(6) -0.007(4)
C18 0.067(5) 0.034(4) 0.111(7) -0.007(4) 0.019(5) 0.015(4)
C19 0.051(4) 0.047(4) 0.084(6) -0.009(4) -0.006(4) -0.015(4)
C20 0.051(4) 0.068(5) 0.022(3) -0.007(3) -0.008(3) -0.002(3)
C21 0.087(6) 0.106(7) 0.042(4) -0.020(4) 0.004(4) 0.021(5)
C22 0.060(4) 0.081(5) 0.039(4) -0.029(4) -0.005(3) -0.019(4)
C23 0.049(4) 0.081(5) 0.030(3) -0.015(3) -0.002(3) -0.015(4)
C24 0.022(3) 0.047(4) 0.032(3) 0.005(3) 0.002(2) 0.000(3)
C25 0.032(3) 0.053(4) 0.045(4) -0.017(3) -0.006(3) -0.018(3)
C26 0.051(4) 0.060(5) 0.065(5) 0.025(4) -0.010(4) -0.010(4)
C27 0.074(6) 0.078(6) 0.070(6) 0.024(5) -0.022(5) 0.000(5)
C28 0.118(8) 0.079(6) 0.045(5) 0.000(4) -0.005(5) -0.020(6)
C29 0.084(6) 0.070(6) 0.074(6) 0.000(5) 0.046(5) -0.007(5)
C30 0.074(5) 0.062(5) 0.048(4) 0.001(4) 0.025(4) 0.001(4)
C31 0.037(3) 0.044(4) 0.032(3) -0.011(3) -0.002(3) 0.002(3)
C32 0.048(4) 0.049(4) 0.054(4) -0.001(3) 0.010(3) -0.008(3)
C33 0.059(5) 0.066(5) 0.050(4) -0.018(4) -0.016(4) -0.002(4)
C34 0.049(4) 0.098(6) 0.044(4) -0.015(4) -0.013(3) -0.039(4)
C35 0.030(3) 0.059(4) 0.045(4) -0.002(3) -0.001(3) -0.002(3)
C36 0.029(3) 0.056(4) 0.039(3) -0.012(3) -0.003(3) -0.009(3)
C37 0.031(3) 0.034(3) 0.037(3) 0.004(3) 0.001(3) -0.007(2)
C38 0.026(3) 0.049(4) 0.023(3) 0.001(3) 0.001(2) -0.011(3)
C39 0.038(4) 0.071(5) 0.030(3) 0.006(3) 0.003(3) 0.005(3)
C40 0.076(5) 0.053(5) 0.049(4) 0.010(4) -0.008(4) 0.004(4)
C41 0.065(5) 0.045(4) 0.057(4) 0.011(4) -0.003(4) -0.004(4)
C42 0.033(3) 0.049(4) 0.042(4) 0.005(3) -0.002(3) -0.011(3)
C43 0.025(3) 0.057(4) 0.024(3) -0.003(3) -0.006(2) -0.002(3)
C44 0.038(3) 0.045(4) 0.027(3) -0.008(3) 0.005(3) -0.011(3)
C45 0.043(4) 0.048(4) 0.034(3) -0.005(3) -0.003(3) -0.015(3)
C46 0.052(4) 0.060(4) 0.037(4) -0.021(3) 0.006(3) -0.018(4)
C47 0.059(5) 0.068(5) 0.033(4) -0.011(3) 0.011(3) -0.025(4)
C48 0.087(6) 0.029(3) 0.055(4) -0.005(3) 0.012(4) -0.003(4)
C49 0.052(4) 0.059(4) 0.033(3) -0.003(3) 0.006(3) -0.005(4)
C50 0.034(3) 0.055(4) 0.025(3) -0.011(3) -0.005(3) -0.006(3)
C51 0.035(4) 0.101(6) 0.031(3) 0.005(4) -0.004(3) 0.003(4)
C52 0.019(3) 0.119(7) 0.039(4) 0.000(4) 0.001(3) 0.001(4)
C53 0.050(4) 0.085(5) 0.040(4) -0.005(4) 0.010(3) -0.011(4)
C54 0.058(5) 0.105(6) 0.026(3) -0.008(4) -0.006(3) -0.022(4)
C55 0.039(4) 0.108(6) 0.035(4) -0.016(4) 0.009(3) -0.024(4)
C56 0.147(8) 0.090(6) 0.066(5) 0.038(5) -0.011(5) 0.021(5)
C57 0.184(14) 0.177(18) 0.091(13) 0.098(13) 0.021(10) 0.007(14)
C58 0.153(12) 0.102(12) 0.082(12) 0.023(9) -0.039(9) 0.055(10)
C59 0.29(2) 0.074(8) 0.073(11) 0.049(7) -0.045(13) 0.030(11)
C57' 0.208(18) 0.087(15) 0.093(15) 0.025(11) 0.049(17) -0.012(12)
C58' 0.164(12) 0.123(18) 0.088(14) 0.050(14) -0.018(13) 0.054(12)
C59' 0.21(2) 0.097(14) 0.068(8) 0.033(9) -0.031(12) 0.063(15)
C60 0.054(4) 0.043(4) 0.032(3) -0.005(3) -0.010(3) 0.000(3)
C61 0.058(9) 0.047(10) 0.093(8) -0.025(9) -0.022(7) -0.002(8)
C62 0.056(7) 0.039(8) 0.107(9) -0.045(8) -0.006(7) -0.003(7)
C63 0.055(7) 0.059(10) 0.114(10) -0.032(11) -0.019(9) -0.002(7)
C64 0.042(8) 0.066(9) 0.113(12) -0.019(10) -0.022(8) 0.006(7)
C65 0.040(10) 0.043(9) 0.112(10) -0.039(9) -0.019(7) -0.001(7)
C66 0.042(8) 0.023(8) 0.101(8) -0.036(7) -0.024(7) 0.007(6)
C61' 0.047(7) 0.031(8) 0.084(7) -0.024(8) -0.011(6) 0.016(6)
C62' 0.052(7) 0.040(9) 0.096(9) -0.027(8) -0.015(7) -0.009(7)
C63' 0.047(7) 0.051(8) 0.112(11) -0.041(10) -0.020(9) 0.003(6)
C64' 0.039(9) 0.069(10) 0.115(11) -0.035(10) -0.025(8) -0.005(7)
C65' 0.041(10) 0.053(10) 0.110(10) -0.043(9) -0.022(7) 0.004(7)
C66' 0.049(9) 0.039(11) 0.090(7) -0.025(8) -0.029(7) -0.004(7)
C67 0.045(4) 0.050(4) 0.042(4) -0.004(3) -0.005(3) 0.001(3)
C68 0.043(4) 0.048(4) 0.086(6) -0.013(4) -0.001(4) -0.011(3)
C69 0.071(5) 0.042(4) 0.079(5) -0.007(4) 0.001(4) -0.001(4)
C70 0.059(5) 0.057(5) 0.118(8) -0.024(5) 0.020(5) 0.008(4)
C71 0.068(5) 0.065(5) 0.077(5) -0.013(4) 0.022(4) -0.016(4)
C72 0.076(6) 0.046(4) 0.076(6) -0.004(4) 0.012(5) -0.010(4)
C73 0.033(3) 0.054(4) 0.034(3) 0.004(3) 0.003(3) -0.007(3)
C74 0.047(4) 0.047(4) 0.042(4) 0.002(3) -0.004(3) -0.009(3)
C75 0.048(4) 0.065(5) 0.057(4) 0.001(4) -0.017(3) -0.005(4)
C76 0.053(5) 0.076(6) 0.074(5) 0.019(4) -0.021(4) 0.007(4)
C77 0.058(4) 0.045(4) 0.052(4) 0.004(3) -0.015(3) -0.010(3)
C78 0.032(3) 0.048(4) 0.050(4) -0.002(3) -0.004(3) -0.009(3)
C79 0.033(3) 0.052(4) 0.040(3) -0.003(3) -0.009(3) -0.005(3)
C80 0.037(4) 0.054(4) 0.035(3) -0.022(3) 0.000(3) -0.012(3)
C81 0.053(4) 0.051(4) 0.049(4) -0.013(3) 0.003(3) -0.018(3)
C82 0.077(6) 0.051(4) 0.064(5) -0.011(4) 0.003(4) -0.016(4)
C83 0.034(4) 0.090(6) 0.064(5) -0.033(5) 0.004(4) -0.018(4)
C84 0.043(4) 0.080(6) 0.064(5) -0.036(5) -0.009(4) -0.003(4)
C85 0.038(4) 0.065(5) 0.050(4) -0.008(3) -0.004(3) -0.003(3)
C86 0.038(4) 0.073(5) 0.047(4) -0.004(4) -0.004(3) -0.008(4)
C87 0.029(3) 0.070(5) 0.062(5) -0.022(4) 0.005(3) -0.005(3)
C88 0.057(5) 0.094(7) 0.081(6) -0.005(5) 0.023(5) -0.009(5)
C89 0.054(5) 0.215(13) 0.094(7) -0.088(8) 0.029(5) -0.041(7)
C90 0.095(8) 0.209(14) 0.112(9) -0.094(9) 0.026(7) -0.064(8)
C91 0.056(5) 0.149(9) 0.055(5) -0.048(5) 0.027(4) -0.040(5)
C92 0.148(7) 0.092(5) 0.098(6) 0.016(6) -0.071(6) 0.028(7)
C93 0.138(8) 0.329(19) 0.293(19) 0.180(18) -0.030(10) 0.075(10)
C94 0.270(15) 0.202(13) 0.076(6) 0.053(7) -0.037(8) 0.053(13)
C95 0.48(2) 0.086(6) 0.251(15) 0.028(8) -0.281(17) 0.030(10)
C96 0.051(4) 0.048(4) 0.035(3) 0.002(3) -0.004(3) -0.002(3)
C97 0.028(3) 0.041(3) 0.030(3) -0.005(3) -0.003(3) -0.012(3)
C98 0.043(4) 0.039(3) 0.035(3) -0.010(3) 0.011(3) -0.022(3)
C99 0.038(4) 0.034(3) 0.049(4) -0.001(3) 0.002(3) -0.012(3)
C100 0.039(4) 0.037(3) 0.052(4) -0.009(3) 0.017(3) -0.005(3)
C101 0.060(4) 0.056(4) 0.036(4) -0.006(3) 0.014(3) -0.017(3)
C102 0.041(4) 0.043(4) 0.041(4) -0.002(3) 0.001(3) -0.016(3)
C103 0.057(4) 0.050(4) 0.052(4) -0.012(3) 0.003(4) 0.001(4)
C104 0.060(5) 0.059(5) 0.077(5) 0.009(4) -0.006(4) -0.006(4)
C105 0.077(6) 0.051(5) 0.125(8) -0.009(5) 0.005(6) -0.004(5)
C106 0.128(9) 0.050(5) 0.106(8) -0.016(5) -0.025(7) 0.000(6)
C107 0.172(12) 0.027(4) 0.185(12) -0.024(6) 0.063(10) -0.019(6)
C108 0.130(9) 0.069(6) 0.101(7) -0.021(5) 0.057(7) -0.019(6)
C109 0.027(3) 0.030(3) 0.033(3) 0.000(2) 0.008(2) -0.018(2)
C110 0.040(4) 0.031(3) 0.042(3) -0.004(3) 0.012(3) -0.020(3)
C111 0.032(3) 0.020(3) 0.039(3) -0.006(2) 0.015(3) -0.011(2)
C112 0.036(3) 0.027(3) 0.052(4) -0.002(3) 0.002(3) -0.011(3)
C113 0.027(3) 0.024(3) 0.047(3) 0.001(3) 0.005(3) -0.011(2)
C114 0.029(3) 0.019(3) 0.057(4) -0.010(3) 0.010(3) -0.015(2)
C115 0.031(3) 0.033(3) 0.039(3) -0.016(3) 0.004(3) -0.006(2)
C116 0.021(3) 0.049(4) 0.042(3) -0.017(3) 0.005(3) -0.008(3)
C117 0.030(3) 0.046(4) 0.050(4) -0.005(3) 0.001(3) -0.018(3)
C118 0.045(4) 0.048(4) 0.079(5) -0.007(4) 0.007(4) -0.012(3)
C119 0.035(4) 0.075(5) 0.048(4) 0.014(4) -0.004(3) -0.019(4)
C120 0.045(4) 0.061(5) 0.036(4) -0.008(3) 0.003(3) -0.009(3)
C121 0.035(3) 0.053(4) 0.046(4) 0.000(3) -0.006(3) -0.016(3)
C122 0.030(3) 0.025(3) 0.052(4) -0.007(3) 0.024(3) -0.014(2)
C123 0.019(3) 0.046(3) 0.048(4) -0.007(3) 0.001(3) -0.006(3)
C124 0.039(4) 0.050(4) 0.055(4) -0.012(3) -0.001(3) -0.010(3)
C125 0.036(4) 0.048(4) 0.063(5) -0.021(4) 0.008(3) -0.023(3)
C126 0.050(4) 0.048(4) 0.048(4) 0.004(3) 0.006(3) -0.019(3)
C127 0.041(4) 0.061(4) 0.054(4) -0.014(4) 0.011(3) -0.019(3)
C128 0.031(3) 0.030(3) 0.056(4) -0.004(3) 0.009(3) -0.003(3)
C129 0.038(4) 0.039(4) 0.125(7) -0.005(4) 0.008(4) 0.001(3)
C130 0.047(4) 0.045(4) 0.068(5) 0.015(4) 0.022(4) 0.016(3)
C131 0.056(4) 0.047(4) 0.050(4) -0.014(3) 0.002(3) 0.001(3)
C132 0.026(3) 0.028(3) 0.040(3) -0.004(3) 0.007(3) -0.004(2)
C133 0.040(3) 0.038(3) 0.025(3) -0.008(2) -0.002(3) 0.000(3)
C134 0.034(3) 0.029(3) 0.029(3) -0.010(2) 0.007(2) 0.003(3)
C135 0.041(3) 0.053(4) 0.029(3) -0.011(3) 0.012(3) -0.010(3)
C136 0.054(4) 0.029(3) 0.028(3) -0.005(3) 0.000(3) -0.012(3)
C137 0.051(4) 0.030(3) 0.037(3) -0.007(3) -0.002(3) 0.005(3)
C138 0.046(4) 0.033(3) 0.026(3) -0.011(3) -0.001(3) -0.006(3)
C139 0.036(3) 0.039(3) 0.038(3) 0.003(3) 0.004(3) -0.012(3)
C140 0.071(5) 0.102(7) 0.042(4) 0.034(4) -0.004(4) -0.019(5)
C141 0.069(6) 0.167(11) 0.114(9) 0.051(8) -0.012(6) -0.028(7)
C142 0.107(9) 0.150(10) 0.120(9) 0.111(8) -0.010(7) -0.022(8)
C143 0.082(7) 0.082(6) 0.081(6) 0.043(5) 0.035(5) -0.011(5)
C144 0.056(4) 0.054(4) 0.055(4) 0.002(4) 0.008(4) -0.011(3)

loop_
_atom_type_symbol
_atom_type_description
_atom_type_scat_dispersion_real
_atom_type_scat_dispersion_imag
_atom_type_scat_source
C C 0.0033 0.0016 'International Tables Vol C Tables 4.2.6.8 and 6.1.1.4'
H H 0.0000 0.0000 'International Tables Vol C Tables 4.2.6.8 and 6.1.1.4'
N N 0.0061 0.0033 'International Tables Vol C Tables 4.2.6.8 and 6.1.1.4'
O O 0.0106 0.0060 'International Tables Vol C Tables 4.2.6.8 and 6.1.1.4'
K K 0.2009 0.2494 'International Tables Vol C Tables 4.2.6.8 and 6.1.1.4'
Nb Nb -2.0727 0.6215 'International Tables Vol C Tables 4.2.6.8 and 6.1.1.4'

loop_
_geom_angle_atom_site_label_1
_geom_angle_atom_site_label_2
_geom_angle_atom_site_label_3
_geom_angle
N2 Nb1 N1 84.97(17)
N2 Nb1 O2 125.90(17)
N1 Nb1 O2 115.52(17)
N2 Nb1 O1 114.62(17)
N1 Nb1 O1 105.32(17)
O2 Nb1 O1 107.31(15)
N2 Nb1 Nb2 42.65(12)
N1 Nb1 Nb2 42.41(12)
O2 Nb1 Nb2 131.45(11)
O1 Nb1 Nb2 119.63(11)
N2 Nb1 K1 109.57(14)
N1 Nb1 K1 62.24(13)
O2 Nb1 K1 124.42(11)
O1 Nb1 K1 43.09(11)
Nb2 Nb1 K1 86.58(3)
N1 Nb2 N2 85.99(18)
N1 Nb2 O4 113.63(17)
N2 Nb2 O4 110.54(18)
N1 Nb2 O3 107.81(17)
N2 Nb2 O3 120.20(19)
O4 Nb2 O3 115.12(16)
N1 Nb2 Nb1 43.25(12)
N2 Nb2 Nb1 42.83(13)
O4 Nb2 Nb1 118.71(11)
O3 Nb2 Nb1 125.77(12)
O1 K1 C82 139.03(19)
O1 K1 C81 130.45(16)
C82 K1 C81 25.66(18)
O1 K1 C10 98.23(15)
C82 K1 C10 115.6(2)
C81 K1 C10 100.89(18)
O1 K1 C9 73.61(14)
C82 K1 C9 135.02(19)
C81 K1 C9 113.63(17)
C10 K1 C9 25.05(16)
O1 K1 C83 159.3(2)
C82 K1 C83 24.8(2)
C81 K1 C83 43.56(18)
C10 K1 C83 102.4(2)
C9 K1 C83 126.8(2)
O1 K1 N1 62.57(11)
C82 K1 N1 85.91(18)
C81 K1 N1 68.45(15)
C10 K1 N1 104.82(16)
C9 K1 N1 89.22(13)
C83 K1 N1 110.00(16)
O1 K1 C11 106.85(15)
C82 K1 C11 113.6(2)
C81 K1 C11 109.78(19)
C10 K1 C11 25.23(17)
C9 K1 C11 43.81(16)
C83 K1 C11 92.6(2)
N1 K1 C11 129.97(15)
O1 K1 C32 75.80(15)
C82 K1 C32 82.74(19)
C81 K1 C32 102.97(17)
C10 K1 C32 152.83(18)
C9 K1 C32 142.23(17)
C83 K1 C32 86.3(2)
N1 K1 C32 95.94(15)
C11 K1 C32 130.57(19)
O1 K1 C12 91.00(15)
C82 K1 C12 129.3(2)
C81 K1 C12 132.65(19)
C10 K1 C12 43.33(18)
C9 K1 C12 49.99(16)
C83 K1 C12 105.0(2)
N1 K1 C12 137.59(14)
C11 K1 C12 24.20(17)
C32 K1 C12 109.68(18)
O1 K1 C8 57.05(13)
C82 K1 C8 158.60(19)
C81 K1 C8 137.20(16)
C10 K1 C8 43.47(16)
C9 K1 C8 24.01(15)
C83 K1 C8 143.1(2)
N1 K1 C8 95.10(12)
C11 K1 C8 50.65(16)
C32 K1 C8 118.30(16)
C12 K1 C8 43.15(15)
O1 K1 C13 67.12(13)
C82 K1 C13 153.4(2)
C81 K1 C13 150.33(17)
C10 K1 C13 49.71(16)
C9 K1 C13 42.02(15)
C83 K1 C13 128.9(2)
N1 K1 C13 117.78(13)
C11 K1 C13 42.46(17)
C32 K1 C13 104.97(16)
C12 K1 C13 24.09(15)
C8 K1 C13 24.18(14)
C1 O1 Nb1 123.4(3)
C1 O1 K1 131.1(3)
Nb1 O1 K1 105.47(16)
C37 O2 Nb1 171.8(4)
C73 O3 Nb2 169.1(4)
C109 O4 Nb2 162.9(3)
Nb2 N1 Nb1 94.34(17)
Nb2 N1 K1 118.59(18)
Nb1 N1 K1 86.62(14)
Nb2 N2 Nb1 94.52(19)
O1 C1 C2 120.8(5)
O1 C1 C6 117.6(5)
C2 C1 C6 121.6(5)
C3 C2 C1 118.2(6)
C3 C2 C7 125.6(5)
C1 C2 C7 116.1(5)
C2 C3 C4 123.3(6)
C5 C4 C3 116.3(5)
C5 C4 C20 124.1(5)
C3 C4 C20 119.6(6)
C6 C5 C4 124.1(5)
C5 C6 C1 116.4(5)
C5 C6 C24 125.4(5)
C1 C6 C24 118.1(5)
C2 C7 C8 111.0(5)
C2 C7 C14 113.1(5)
C8 C7 C14 108.8(5)
C9 C8 C13 116.9(6)
C9 C8 C7 121.6(5)
C13 C8 C7 121.5(5)
C9 C8 K1 73.9(4)
C13 C8 K1 78.1(4)
C7 C8 K1 117.9(4)
C8 C9 C10 122.8(6)
C8 C9 K1 82.1(4)
C10 C9 K1 77.3(4)
C9 C10 C11 118.8(6)
C9 C10 K1 77.7(4)
C11 C10 K1 79.4(4)
C12 C11 C10 119.0(6)
C12 C11 K1 79.2(4)
C10 C11 K1 75.4(4)
C13 C12 C11 119.8(6)
C13 C12 K1 79.0(4)
C11 C12 K1 76.6(4)
C12 C13 C8 122.6(6)
C12 C13 K1 76.9(4)
C8 C13 K1 77.7(4)
C19 C14 C15 116.3(6)
C19 C14 C7 123.6(6)
C15 C14 C7 120.1(6)
C16 C15 C14 122.5(7)
C15 C16 C17 119.9(8)
C18 C17 C16 119.1(8)
C17 C18 C19 120.1(7)
C14 C19 C18 122.0(7)
C22 C20 C4 107.9(5)
C22 C20 C21 110.3(6)
C4 C20 C21 111.2(5)
C22 C20 C23 109.2(5)
C4 C20 C23 112.4(5)
C21 C20 C23 105.9(6)
C25 C24 C6 116.4(5)
C25 C24 C31 110.9(5)
C6 C24 C31 110.5(5)
C26 C25 C30 117.6(7)
C26 C25 C24 120.2(6)
C30 C25 C24 122.2(6)
C25 C26 C27 122.8(8)
C28 C27 C26 117.6(8)
C27 C28 C29 121.7(8)
C28 C29 C30 120.6(8)
C29 C30 C25 119.6(8)
C32 C31 C36 117.7(5)
C32 C31 C24 121.3(6)
C36 C31 C24 121.0(5)
C32 C31 K1 73.5(4)
C36 C31 K1 85.5(4)
C24 C31 K1 112.7(3)
C33 C32 C31 122.4(7)
C33 C32 K1 81.8(4)
C31 C32 K1 82.7(4)
C32 C33 C34 119.6(7)
C32 C33 K1 74.9(4)
C34 C33 K1 84.0(4)
C35 C34 C33 119.7(6)
C35 C34 K1 85.0(4)
C33 C34 K1 72.5(4)
C34 C35 C36 121.0(6)
C35 C36 C31 119.5(6)
O2 C37 C42 120.5(5)
O2 C37 C38 119.4(5)
C42 C37 C38 120.0(5)
C39 C38 C37 118.2(6)
C39 C38 C43 123.3(5)
C37 C38 C43 118.6(5)
C38 C39 C40 123.7(6)
C41 C40 C39 116.9(6)
C41 C40 C56 121.5(7)
C39 C40 C56 121.5(7)
C40 C41 C42 122.5(7)
C37 C42 C41 118.7(6)
C37 C42 C60 120.0(6)
C41 C42 C60 121.3(6)
C50 C43 C44 112.0(5)
C50 C43 C38 113.2(5)
C44 C43 C38 114.2(5)
C45 C44 C49 119.1(6)
C45 C44 C43 121.1(6)
C49 C44 C43 119.6(6)
C44 C45 C46 121.6(6)
C45 C46 C47 118.3(7)
C48 C47 C46 118.6(6)
C47 C48 C49 123.0(7)
C44 C49 C48 119.3(7)
C51 C50 C55 115.8(5)
C51 C50 C43 122.1(5)
C55 C50 C43 121.8(5)
C52 C51 C50 122.7(6)
C51 C52 C53 120.8(6)
C54 C53 C52 119.5(6)
C53 C54 C55 120.7(6)
C54 C55 C50 120.0(6)
C40 C56 C59' 115.1(9)
C40 C56 C58' 107.0(9)
C59' C56 C58' 111.2(6)
C40 C56 C59 115.4(7)
C59' C56 C59 129.2(10)
C58' C56 C59 57.4(8)
C40 C56 C57 105.3(7)
C59' C56 C57 51.0(8)
C58' C56 C57 147.7(9)
C59 C56 C57 109.5
C40 C56 C58 107.5(7)
C59' C56 C58 58.7(7)
C58' C56 C58 58.1(7)
C59 C56 C58 109.5
C57 C56 C58 109.5
C40 C56 C57' 103.6(10)
C59' C56 C57' 110.2(6)
C58' C56 C57' 109.4(6)
C59 C56 C57' 52.1(8)
C57 C56 C57' 64.3(8)
C58 C56 C57' 148.8(10)
C61' C60 C42 117.8(11)
C61' C60 C67 108.8(10)
C42 C60 C67 113.9(5)
C61' C60 C61 6.5(19)
C42 C60 C61 111.7(10)
C67 C60 C61 111.2(10)
C66 C61 C62 120.0
C66 C61 C60 121.0(14)
C62 C61 C60 118.8(15)
C63 C62 C61 120.0
C62 C63 C64 120.0
C65 C64 C63 120.0
C66 C65 C64 120.0
C65 C66 C61 120.0
C66' C61' C62' 120.0
C66' C61' C60 116.8(15)
C62' C61' C60 123.0(15)
C63' C62' C61' 120.0
C62' C63' C64' 120.0
C65' C64' C63' 120.0
C66' C65' C64' 120.0
C65' C66' C61' 120.0
C72 C67 C68 118.6(7)
C72 C67 C60 120.3(6)
C68 C67 C60 121.1(6)
C69 C68 C67 119.4(7)
C70 C69 C68 120.3(7)
C69 C70 C71 119.0(7)
C72 C71 C70 118.9(7)
C67 C72 C71 123.2(7)
O3 C73 C74 118.8(6)
O3 C73 C78 120.6(5)
C74 C73 C78 120.5(6)
C73 C74 C75 117.4(6)
C73 C74 C79 121.5(6)
C75 C74 C79 121.1(6)
C76 C75 C74 121.3(6)
C77 C76 C75 119.1(7)
C77 C76 C92 124.5(7)
C75 C76 C92 116.5(7)
C76 C77 C78 121.8(7)
C77 C78 C73 119.8(6)
C77 C78 C96 122.5(6)
C73 C78 C96 117.6(6)
C74 C79 C80 114.7(5)
C74 C79 C86 112.7(5)
C80 C79 C86 110.7(5)
C85 C80 C81 118.4(6)
C85 C80 C79 123.7(6)
C81 C80 C79 117.9(6)
C85 C80 K1 81.1(4)
C81 C80 K1 69.5(3)
C79 C80 K1 121.9(3)
C82 C81 C80 119.2(7)
C82 C81 K1 72.0(4)
C80 C81 K1 86.1(4)
C83 C82 C81 119.6(8)
C83 C82 K1 84.3(4)
C81 C82 K1 82.3(4)
C84 C83 C82 121.5(7)
C84 C83 K1 84.7(4)
C82 C83 K1 70.9(4)
C83 C84 C85 119.8(7)
C83 C84 K1 72.4(4)
C85 C84 K1 81.8(4)
C80 C85 C84 121.2(7)
C80 C85 K1 76.2(4)
C84 C85 K1 74.6(4)
C91 C86 C87 120.0(7)
C91 C86 C79 123.2(6)
C87 C86 C79 116.6(6)
C88 C87 C86 118.8(7)
C89 C88 C87 122.5(8)
C88 C89 C90 118.9(8)
C91 C90 C89 119.8(9)
C86 C91 C90 119.9(8)
C76 C92 C93 109.3(7)
C76 C92 C94 109.0(6)
C93 C92 C94 109.5
C76 C92 C95 110.1(6)
C93 C92 C95 109.5
C94 C92 C95 109.5
C97 C96 C78 108.0(5)
C97 C96 C103 113.6(5)
C78 C96 C103 114.8(5)
C102 C97 C98 117.0(6)
C102 C97 C96 122.7(5)
C98 C97 C96 120.2(5)
C99 C98 C97 123.1(6)
C100 C99 C98 117.8(6)
C99 C100 C101 121.4(6)
C100 C101 C102 118.1(6)
C97 C102 C101 122.5(6)
C108 C103 C104 116.5(7)
C108 C103 C96 120.7(7)
C104 C103 C96 122.8(6)
C105 C104 C103 120.4(8)
C106 C105 C104 123.0(9)
C105 C106 C107 117.7(9)
C108 C107 C106 119.9(10)
C103 C108 C107 122.5(9)
O4 C109 C114 120.5(5)
O4 C109 C110 120.4(5)
C114 C109 C110 119.1(5)
C111 C110 C109 118.1(5)
C111 C110 C115 120.9(5)
C109 C110 C115 121.0(5)
C112 C111 C110 123.5(5)
C113 C112 C111 117.1(5)
C113 C112 C128 119.8(5)
C111 C112 C128 123.1(5)
C112 C113 C114 123.4(6)
C113 C114 C109 118.6(5)
C113 C114 C132 122.6(5)
C109 C114 C132 118.7(5)
C110 C115 C116 111.7(5)
C110 C115 C122 114.0(5)
C116 C115 C122 113.7(4)
C117 C116 C121 118.4(6)
C117 C116 C115 118.4(5)
C121 C116 C115 123.2(5)
C116 C117 C118 120.3(6)
C119 C118 C117 120.7(6)
C120 C119 C118 118.4(6)
C121 C120 C119 122.4(7)
C120 C121 C116 119.8(6)
C123 C122 C127 118.4(5)
C123 C122 C115 122.6(5)
C127 C122 C115 119.0(6)
C122 C123 C124 122.7(6)
C125 C124 C123 119.8(6)
C124 C125 C126 120.5(6)
C125 C126 C127 119.2(6)
C126 C127 C122 119.4(6)
C129 C128 C131 109.3(6)
C129 C128 C130 107.4(5)
C131 C128 C130 108.4(5)
C129 C128 C112 109.3(5)
C131 C128 C112 110.1(5)
C130 C128 C112 112.3(5)
C114 C132 C139 114.7(5)
C114 C132 C133 111.6(4)
C139 C132 C133 111.4(4)
C134 C133 C138 117.8(5)
C134 C133 C132 122.6(5)
C138 C133 C132 119.6(5)
C133 C134 C135 122.1(5)
C134 C135 C136 119.6(5)
C137 C136 C135 119.8(5)
C136 C137 C138 120.9(5)
C137 C138 C133 119.7(6)
C140 C139 C144 117.2(6)
C140 C139 C132 122.6(5)
C144 C139 C132 120.1(5)
C139 C140 C141 121.4(7)
C142 C141 C140 116.0(9)
C143 C142 C141 122.9(8)
C142 C143 C144 120.5(7)
C143 C144 C139 121.7(7)

loop_
_geom_bond_atom_site_label_1
_geom_bond_atom_site_label_2
_geom_bond_distance
Nb1 N2 1.896(4)
Nb1 N1 1.910(4)
Nb1 O2 1.948(3)
Nb1 O1 1.995(4)
Nb1 Nb2 2.7802(8)
Nb1 K1 3.6874(14)
Nb2 N1 1.880(4)
Nb2 N2 1.890(4)
Nb2 O4 1.947(4)
Nb2 O3 1.954(4)
K1 O1 2.614(4)
K1 C82 3.092(7)
K1 C81 3.222(7)
K1 C10 3.220(7)
K1 C9 3.224(7)
K1 C83 3.255(7)
K1 N1 3.269(4)
K1 C11 3.270(7)
K1 C32 3.293(6)
K1 C12 3.303(7)
K1 C8 3.324(6)
K1 C13 3.330(6)
O1 C1 1.384(6)
O2 C37 1.334(6)
O3 C73 1.354(7)
O4 C109 1.319(6)
C1 C2 1.392(8)
C1 C6 1.430(8)
C2 C3 1.380(8)
C2 C7 1.502(8)
C3 C4 1.401(8)
C4 C5 1.395(8)
C4 C20 1.507(8)
C5 C6 1.388(8)
C6 C24 1.522(8)
C7 C8 1.527(8)
C7 C14 1.528(8)
C8 C9 1.365(8)
C8 C13 1.394(8)
C9 C10 1.397(9)
C10 C11 1.418(9)
C11 C12 1.378(10)
C12 C13 1.385(9)
C14 C19 1.367(9)
C14 C15 1.383(9)
C15 C16 1.369(11)
C16 C17 1.379(12)
C17 C18 1.353(11)
C18 C19 1.397(10)
C20 C22 1.500(9)
C20 C21 1.548(10)
C20 C23 1.559(9)
C24 C25 1.508(8)
C24 C31 1.526(8)
C25 C26 1.363(9)
C25 C30 1.407(9)
C26 C27 1.387(10)
C27 C28 1.353(12)
C28 C29 1.359(12)
C29 C30 1.366(10)
C31 C32 1.390(9)
C31 C36 1.433(8)
C32 C33 1.345(9)
C33 C34 1.411(11)
C34 C35 1.372(9)
C35 C36 1.373(8)
C37 C42 1.361(8)
C37 C38 1.419(8)
C38 C39 1.373(8)
C38 C43 1.528(8)
C39 C40 1.373(9)
C40 C41 1.365(9)
C40 C56 1.489(9)
C41 C42 1.419(9)
C42 C60 1.516(8)
C43 C50 1.503(7)
C43 C44 1.525(8)
C44 C45 1.373(8)
C44 C49 1.373(9)
C45 C46 1.396(9)
C46 C47 1.413(10)
C47 C48 1.339(10)
C48 C49 1.385(9)
C50 C51 1.371(8)
C50 C55 1.406(8)
C51 C52 1.341(9)
C52 C53 1.354(9)
C53 C54 1.335(9)
C54 C55 1.393(8)
C56 C59' 1.516(8)
C56 C58' 1.530(8)
C56 C59 1.5387
C56 C57 1.5393
C56 C58 1.5399
C56 C57' 1.549(8)
C60 C61' 1.464(14)
C60 C67 1.532(9)
C60 C61 1.622(15)
C61 C66 1.3949
C61 C62 1.3952
C62 C63 1.3948
C63 C64 1.3954
C64 C65 1.3950
C65 C66 1.3948
C61' C66' 1.3949
C61' C62' 1.3951
C62' C63' 1.3945
C63' C64' 1.3952
C64' C65' 1.3951
C65' C66' 1.3949
C67 C72 1.314(10)
C67 C68 1.404(9)
C68 C69 1.397(10)
C69 C70 1.343(11)
C70 C71 1.409(11)
C71 C72 1.361(11)
C73 C74 1.398(8)
C73 C78 1.405(9)
C74 C75 1.431(9)
C74 C79 1.476(9)
C75 C76 1.396(10)
C76 C77 1.364(10)
C76 C92 1.536(9)
C77 C78 1.381(9)
C78 C96 1.520(8)
C79 C80 1.527(8)
C79 C86 1.554(9)
C80 C85 1.361(9)
C80 C81 1.419(9)
C81 C82 1.408(10)
C82 C83 1.372(11)
C83 C84 1.327(11)
C84 C85 1.415(10)
C86 C91 1.352(10)
C86 C87 1.377(9)
C87 C88 1.367(10)
C88 C89 1.321(12)
C89 C90 1.388(13)
C90 C91 1.377(12)
C92 C93 1.5399
C92 C94 1.5400
C92 C95 1.5400
C96 C97 1.514(9)
C96 C103 1.535(9)
C97 C102 1.341(8)
C97 C98 1.391(8)
C98 C99 1.380(8)
C99 C100 1.372(8)
C100 C101 1.374(9)
C101 C102 1.409(9)
C103 C108 1.330(10)
C103 C104 1.388(10)
C104 C105 1.361(11)
C105 C106 1.302(13)
C106 C107 1.382(14)
C107 C108 1.370(12)
C109 C114 1.415(8)
C109 C110 1.423(8)
C110 C111 1.401(8)
C110 C115 1.500(8)
C111 C112 1.377(8)
C112 C113 1.375(8)
C112 C128 1.555(8)
C113 C114 1.397(8)
C114 C132 1.494(8)
C115 C116 1.504(8)
C115 C122 1.545(7)
C116 C117 1.384(8)
C116 C121 1.415(8)
C117 C118 1.390(9)
C118 C119 1.393(10)
C119 C120 1.364(9)
C120 C121 1.365(9)
C122 C123 1.346(8)
C122 C127 1.414(9)
C123 C124 1.367(8)
C124 C125 1.362(9)
C125 C126 1.383(9)
C126 C127 1.402(9)
C128 C129 1.511(8)
C128 C131 1.520(9)
C128 C130 1.522(9)
C132 C139 1.518(8)
C132 C133 1.536(8)
C133 C134 1.363(8)
C133 C138 1.414(8)
C134 C135 1.374(8)
C135 C136 1.391(8)
C136 C137 1.347(8)
C137 C138 1.390(8)
C139 C140 1.383(9)
C139 C144 1.411(9)
C140 C141 1.442(12)
C141 C142 1.406(14)
C142 C143 1.322(13)
C143 C144 1.368(11)

loop_
_platon_squeeze_void_nr
_platon_squeeze_void_average_x
_platon_squeeze_void_average_y
_platon_squeeze_void_average_z
_platon_squeeze_void_volume
_platon_squeeze_void_count_electrons
_platon_squeeze_void_content
1 0.000 -0.002 0.000 20266 3248 ' '
2 0.501 -0.017 0.494 20266 3248 ' '
3 0.273 0.033 0.403 10 2 ' '
4 0.727 0.033 0.597 10 2 ' '
5 0.533 0.097 0.227 10 2 ' '
6 0.467 0.097 0.773 10 2 ' '
7 0.903 0.227 0.467 10 2 ' '
8 0.097 0.227 0.533 10 2 ' '
9 0.403 0.273 0.033 10 2 ' '
10 0.597 0.273 0.967 10 2 ' '
11 0.033 0.403 0.273 10 2 ' '
12 0.967 0.403 0.727 10 2 ' '
13 0.773 0.467 0.097 10 2 ' '
14 0.227 0.467 0.903 10 2 ' '
15 0.227 0.533 0.097 10 2 ' '
16 0.773 0.533 0.903 10 2 ' '
17 0.967 0.597 0.273 10 2 ' '
18 0.033 0.597 0.727 10 2 ' '
19 0.597 0.727 0.033 10 2 ' '
20 0.403 0.727 0.967 10 2 ' '
21 0.097 0.773 0.467 10 2 ' '
22 0.903 0.773 0.533 10 2 ' '
23 0.467 0.903 0.227 10 2 ' '
24 0.533 0.903 0.773 10 2 ' '
25 0.727 0.967 0.403 10 2 ' '
26 0.273 0.967 0.597 10 2 ' '
